data_1557703
loop_
_publ_author_name
'Yuan, Shengheng'
'Hua, Pei'
'Zhao, Chao'
'Zhou, Huihao'
'Xu, Jiake'
'Xu, Jun'
'Gu, Qiong'

_publ_section_title
;
 Jatrophane Diterpenoids from <i>Euphorbia esula</i> as Inhibitors of
 RANKL-Induced Osteoclastogenesis.
;
_journal_issue 4
_journal_name_full 'Journal of natural products'
_journal_page_first 1005
_journal_page_last 1017
_journal_paper_doi 10.1021/acs.jnatprod.9b00929
_journal_volume 83
_journal_year 2020
_chemical_absolute_configuration ad
_chemical_formula_moiety 'C41 H47 N O13'
_chemical_formula_sum 'C41 H47 N O13'
_chemical_formula_weight 761.79
_space_group_crystal_system orthorhombic
_space_group_IT_number 19
_space_group_name_Hall 'P 2ac 2ab'
_space_group_name_H-M_alt 'P 21 21 21'
_atom_sites_solution_hydrogens geom
_atom_sites_solution_primary dual
_audit_creation_date 2019-04-22
_audit_creation_method
;
Olex2 1.2
(compiled 2018.05.29 svn.r3508 for OlexSys, GUI svn.r5506)
;
_cell_angle_alpha 90
_cell_angle_beta 90
_cell_angle_gamma 90
_cell_formula_units_Z 4
_cell_length_a 13.5605(5)
_cell_length_b 16.7746(6)
_cell_length_c 17.6055(7)
_cell_measurement_reflns_used 17286
_cell_measurement_temperature 100.00(10)
_cell_measurement_theta_max 76.1340
_cell_measurement_theta_min 3.6420
_cell_volume 4004.8(3)
_computing_cell_refinement 'CrysAlisPro 1.171.39.46 (Rigaku OD, 2018)'
_computing_data_collection 'CrysAlisPro 1.171.39.46 (Rigaku OD, 2018)'
_computing_data_reduction 'CrysAlisPro 1.171.39.46 (Rigaku OD, 2018)'
_computing_molecular_graphics 'Olex2 (Dolomanov et al., 2009)'
_computing_publication_material 'Olex2 (Dolomanov et al., 2009)'
_computing_structure_refinement 'ShelXL (Sheldrick, 2015)'
_computing_structure_solution 'ShelXT (Sheldrick, 2015)'
_diffrn_ambient_environment N~2~
_diffrn_ambient_temperature 100.00(10)
_diffrn_detector 'CCD plate'
_diffrn_detector_type HyPix
_diffrn_measured_fraction_theta_full 1.000
_diffrn_measured_fraction_theta_max 0.984
_diffrn_measurement_details
;
List of Runs (angles in degrees, time in seconds):

  # Type    Start    End  Width  t~exp~   \w     \q     \k     \f   Frames
--------------------------------------------------------------------------
  1  \w    -25.00  62.00   0.50    0.20    --   46.62 -51.00  73.00  174
  2  \w   -173.00 -77.00   0.50    1.50    -- -100.00 -85.00-142.00  192
  3  \w   -173.00 -84.00   0.50    1.50    -- -100.00 -51.00  73.00  178
  4  \w     81.00 178.00   0.50    1.50    --  107.00  90.00  78.00  194
  5  \w   -119.00 -71.00   0.50    0.20    --  -46.62-125.00  60.00   96
  6  \w   -119.00 -71.00   0.50    0.20    --  -46.62-125.00  30.00   96
  7  \w   -119.00 -71.00   0.50    0.20    --  -46.62-125.00 -90.00   96
  8  \w   -119.00 -71.00   0.50    0.20    --  -46.62-125.00   0.00   96
  9  \w   -119.00 -71.00   0.50    0.20    --  -46.62-125.00 120.00   96
 10  \w     15.00  95.00   0.50    0.20    --   46.62-125.00 -30.00  160
 11  \w     32.00 123.00   0.50    1.50    --  107.00 -30.00 -60.00  182
 12  \w     76.00 178.00   0.50    1.50    --  107.00 125.00 -60.00  204
 13  \w     34.00 117.00   0.50    1.50    --  107.00-125.00 -30.00  166
 14  \w     92.00 178.00   0.50    1.50    --  107.00  30.00 150.00  172
 15  \w     36.00 122.00   0.50    1.50    --  107.00 -30.00  90.00  172
 16  \w    148.00 176.00   0.50    1.50    --  107.00  30.00 120.00   56
 17  \w     69.00 131.00   0.50    1.50    --  107.00 -77.00 -30.00  124
 18  \w     34.00  70.00   0.50    1.50    --  107.00-125.00 120.00   72
 19  \w     35.00  61.00   0.50    1.50    --  107.00 -77.00 -30.00   52
 20  \w     83.00 108.00   0.50    1.50    --  107.00-125.00 120.00   50
 21  \w     93.00 143.00   0.50    1.50    --  107.00  30.00 120.00  100
 22  \w    106.00 177.00   0.50    1.50    --  107.00  77.00  30.00  142
;
_diffrn_measurement_device 'four-circle diffractometer'
_diffrn_measurement_device_type 'XtaLAB Synergy R, DW system, HyPix'
_diffrn_measurement_method '\w scans'
_diffrn_orient_matrix_type 'CrysAlisPro convention (1999,Acta A55,543-557)'
_diffrn_orient_matrix_UB_11 0.0586544000
_diffrn_orient_matrix_UB_12 0.0778951000
_diffrn_orient_matrix_UB_13 -0.0102337000
_diffrn_orient_matrix_UB_21 -0.0394599000
_diffrn_orient_matrix_UB_22 0.0305817000
_diffrn_orient_matrix_UB_23 0.0767439000
_diffrn_orient_matrix_UB_31 0.0889224000
_diffrn_orient_matrix_UB_32 -0.0377798000
_diffrn_orient_matrix_UB_33 0.0408326000
_diffrn_radiation_monochromator mirror
_diffrn_radiation_probe x-ray
_diffrn_radiation_type CuK\a
_diffrn_radiation_wavelength 1.54184
_diffrn_reflns_av_R_equivalents 0.0545
_diffrn_reflns_av_unetI/netI 0.0331
_diffrn_reflns_Laue_measured_fraction_full 1.000
_diffrn_reflns_Laue_measured_fraction_max 0.984
_diffrn_reflns_limit_h_max 16
_diffrn_reflns_limit_h_min -15
_diffrn_reflns_limit_k_max 20
_diffrn_reflns_limit_k_min -21
_diffrn_reflns_limit_l_max 21
_diffrn_reflns_limit_l_min -22
_diffrn_reflns_number 37780
_diffrn_reflns_point_group_measured_fraction_full 0.998
_diffrn_reflns_point_group_measured_fraction_max 0.969
_diffrn_reflns_theta_full 67.684
_diffrn_reflns_theta_max 77.258
_diffrn_reflns_theta_min 3.640
_diffrn_source 'Rotating-anode X-ray tube'
_diffrn_source_type 'Rigaku (Cu) X-ray Source'
_exptl_absorpt_coefficient_mu 0.783
_exptl_absorpt_correction_T_max 1.00000
_exptl_absorpt_correction_T_min 0.64049
_exptl_absorpt_correction_type multi-scan
_exptl_absorpt_process_details
;
CrysAlisPro 1.171.39.46 (Rigaku Oxford Diffraction, 2018)
Empirical absorption correction using spherical harmonics,
 implemented in SCALE3 ABSPACK scaling algorithm.
;
_exptl_crystal_colour colourless
_exptl_crystal_colour_primary colourless
_exptl_crystal_density_diffrn 1.263
_exptl_crystal_description block
_exptl_crystal_F_000 1616
_exptl_crystal_size_max 0.3
_exptl_crystal_size_mid 0.2
_exptl_crystal_size_min 0.1
_refine_diff_density_max 0.615
_refine_diff_density_min -0.326
_refine_diff_density_rms 0.067
_refine_ls_abs_structure_details
;
 Flack x determined using 2892 quotients [(I+)-(I-)]/[(I+)+(I-)]
 (Parsons, Flack and Wagner, Acta Cryst. B69 (2013) 249-259).
;
_refine_ls_abs_structure_Flack -0.06(7)
_refine_ls_extinction_method none
_refine_ls_goodness_of_fit_ref 1.090
_refine_ls_hydrogen_treatment constr
_refine_ls_matrix_type full
_refine_ls_number_parameters 504
_refine_ls_number_reflns 8218
_refine_ls_number_restraints 0
_refine_ls_restrained_S_all 1.090
_refine_ls_R_factor_all 0.0651
_refine_ls_R_factor_gt 0.0552
_refine_ls_shift/su_max 0.000
_refine_ls_shift/su_mean 0.000
_refine_ls_structure_factor_coef Fsqd
_refine_ls_weighting_details 'w=1/[\s^2^(Fo^2^)+(0.0979P)^2^+1.9252P] where P=(Fo^2^+2Fc^2^)/3'
_refine_ls_weighting_scheme calc
_refine_ls_wR_factor_gt 0.1468
_refine_ls_wR_factor_ref 0.1745
_reflns_Friedel_coverage 0.775
_reflns_Friedel_fraction_full 0.996
_reflns_Friedel_fraction_max 0.950
_reflns_number_gt 7309
_reflns_number_total 8218
_reflns_threshold_expression 'I > 2\s(I)'
_cod_data_source_file np9b00929_si_002.cif
_cod_data_source_block yuanshh_190415_2
_cod_depositor_comments 'Adding full bibliography for 1557703--1557705.cif.'
_cod_database_code 1557703
_shelx_shelxl_version_number 2016/6
_shelx_space_group_comment
;
The symmetry employed for this shelxl refinement is uniquely defined
by the following loop, which should always be used as a source of
symmetry information in preference to the above space-group names.
They are only intended as comments.
;
_shelx_estimated_absorpt_t_max 0.926
_shelx_estimated_absorpt_t_min 0.799
_reflns_odcompleteness_completeness 100.00
_reflns_odcompleteness_iscentric 1
_reflns_odcompleteness_theta 71.98
_olex2_refinement_description
;
1. Fixed Uiso
 At 1.2 times of:
  All C(H) groups, All C(H,H) groups
 At 1.5 times of:
  All C(H,H,H) groups
2.a Ternary CH refined with riding coordinates:
 C1(H1), C2(H2), C3(H3), C5(H5), C6(H6), C7(H7), C12(H12), C8(H8)
2.b Secondary CH2 refined with riding coordinates:
 C9(H9A,H9B)
2.c Aromatic/amide H refined with riding coordinates:
 C47(H47), C45(H45), C14(H14), C55(H55), C13(H13), C48(H48), C51(H51),
 C49(H49), C54(H54), C53(H53), C52(H52)
2.d X=CH2 refined with riding coordinates:
 C39(H39A,H39B)
2.e Idealised Me refined as rotating group:
 C41(H41A,H41B,H41C), C40(H40A,H40B,H40C), C37(H37A,H37B,H37C), C29(H29A,H29B,
 H29C), C43(H43A,H43B,H43C), C33(H33A,H33B,H33C), C25(H25A,H25B,H25C), C42(H42A,
 H42B,H42C)
;
_olex2_submission_special_instructions 'No special instructions were received'
_oxdiff_exptl_absorpt_empirical_details
;
Empirical correction (ABSPACK) includes:
- Absorption correction using spherical harmonics
- Frame scaling
;
_oxdiff_exptl_absorpt_empirical_full_max 1.940
_oxdiff_exptl_absorpt_empirical_full_min 0.690

loop_
_space_group_symop_operation_xyz
'x, y, z'
'-x+1/2, -y, z+1/2'
'-x, y+1/2, -z+1/2'
'x+1/2, -y+1/2, -z'

loop_
_atom_site_label
_atom_site_type_symbol
_atom_site_fract_x
_atom_site_fract_y
_atom_site_fract_z
_atom_site_U_iso_or_equiv
_atom_site_adp_type
_atom_site_occupancy
_atom_site_site_symmetry_order
_atom_site_calc_flag
_atom_site_refinement_flags_posn
_atom_site_refinement_flags_adp
_atom_site_refinement_flags_occupancy
_atom_site_disorder_assembly
_atom_site_disorder_group
O16 O 0.17977(18) 0.36798(15) 0.40111(14) 0.0307(5) Uani 1 1 d . . . . .
O19 O 0.19004(19) 0.47297(16) 0.27924(14) 0.0339(5) Uani 1 1 d . . . . .
O22 O 0.1870(2) 0.56810(16) 0.40350(16) 0.0387(6) Uani 1 1 d . . . . .
O34 O 0.5138(2) 0.59389(16) 0.27285(17) 0.0388(6) Uani 1 1 d . . . . .
O21 O 0.2622(2) 0.37987(17) 0.20537(16) 0.0403(6) Uani 1 1 d . . . . .
O18 O 0.0230(2) 0.41290(17) 0.40693(17) 0.0415(6) Uani 1 1 d . . . . .
O30 O 0.6604(2) 0.47864(18) 0.3082(2) 0.0478(8) Uani 1 1 d . . . . .
O36 O 0.5669(3) 0.6233(2) 0.39115(19) 0.0513(8) Uani 1 1 d . . . . .
O26 O 0.5721(2) 0.50604(19) 0.14541(19) 0.0484(7) Uani 1 1 d . . . . .
O38 O 0.5410(3) 0.29807(17) 0.3603(2) 0.0520(8) Uani 1 1 d . . . . .
O24 O 0.3056(3) 0.64633(19) 0.4562(2) 0.0578(9) Uani 1 1 d . . . . .
O28 O 0.4449(3) 0.5745(2) 0.09237(19) 0.0535(8) Uani 1 1 d . . . . .
O32 O 0.7655(3) 0.3880(2) 0.3560(3) 0.0671(11) Uani 1 1 d . . . . .
N44 N 0.1086(3) 0.1780(2) 0.2678(2) 0.0464(9) Uani 1 1 d . . . . .
C17 C 0.0832(3) 0.3644(2) 0.3859(2) 0.0310(7) Uani 1 1 d . . . . .
C20 C 0.1897(3) 0.4181(2) 0.2223(2) 0.0345(8) Uani 1 1 d . . . . .
C4 C 0.3499(3) 0.5401(2) 0.2840(2) 0.0334(8) Uani 1 1 d . . . . .
C1 C 0.2131(3) 0.4325(2) 0.4499(2) 0.0323(7) Uani 1 1 d . . . . .
H1 H 0.156941 0.451934 0.479614 0.039 Uiso 1 1 calc R . . . .
C2 C 0.2550(3) 0.5021(2) 0.4027(2) 0.0326(7) Uani 1 1 d . . . . .
H2 H 0.315982 0.519825 0.427367 0.039 Uiso 1 1 calc R . . . .
C3 C 0.2804(3) 0.4801(2) 0.3208(2) 0.0319(7) Uani 1 1 d . . . . .
H3 H 0.312924 0.427924 0.321052 0.038 Uiso 1 1 calc R . . . .
C47 C -0.0390(3) 0.2834(2) 0.3157(2) 0.0373(8) Uani 1 1 d . . . . .
H47 H -0.088012 0.318217 0.331969 0.045 Uiso 1 1 calc R . . . .
C35 C 0.5677(3) 0.6355(2) 0.3237(3) 0.0418(9) Uani 1 1 d . . . . .
C15 C 0.2916(3) 0.3976(2) 0.5052(2) 0.0344(8) Uani 1 1 d . . . . .
C46 C 0.0581(3) 0.2939(2) 0.3377(2) 0.0328(8) Uani 1 1 d . . . . .
C5 C 0.4572(3) 0.5267(2) 0.2997(2) 0.0355(8) Uani 1 1 d . . . . .
H5 H 0.466501 0.521924 0.354731 0.043 Uiso 1 1 calc R . . . .
C45 C 0.1293(3) 0.2401(2) 0.3132(2) 0.0376(8) Uani 1 1 d . . . . .
H45 H 0.194101 0.247412 0.329023 0.045 Uiso 1 1 calc R . . . .
C14 C 0.3879(3) 0.3830(2) 0.4644(2) 0.0361(8) Uani 1 1 d . . . . .
H14 H 0.389678 0.341976 0.428898 0.043 Uiso 1 1 calc R . . . .
C50 C 0.0932(3) 0.4133(2) 0.1843(2) 0.0363(8) Uani 1 1 d . . . . .
C55 C 0.0114(3) 0.4561(3) 0.2088(2) 0.0414(9) Uani 1 1 d . . . . .
H55 H 0.015181 0.486343 0.253024 0.050 Uiso 1 1 calc R . . . .
C39 C 0.3149(3) 0.6012(2) 0.2434(2) 0.0404(9) Uani 1 1 d . . . . .
H39A H 0.358144 0.638592 0.223013 0.048 Uiso 1 1 calc R . . . .
H39B H 0.247428 0.606376 0.235527 0.048 Uiso 1 1 calc R . . . .
C23 C 0.2222(4) 0.6375(3) 0.4347(3) 0.0454(10) Uani 1 1 d . . . . .
C13 C 0.4702(3) 0.4243(2) 0.4754(2) 0.0391(9) Uani 1 1 d . . . . .
H13 H 0.464637 0.468578 0.506907 0.047 Uiso 1 1 calc R . . . .
C41 C 0.3006(3) 0.4580(2) 0.5700(2) 0.0396(9) Uani 1 1 d . . . . .
H41A H 0.321006 0.508594 0.549853 0.059 Uiso 1 1 calc GR . . . .
H41B H 0.348663 0.439595 0.606005 0.059 Uiso 1 1 calc GR . . . .
H41C H 0.237959 0.463779 0.594729 0.059 Uiso 1 1 calc GR . . . .
C6 C 0.4953(3) 0.4498(2) 0.2615(3) 0.0421(9) Uani 1 1 d . . . . .
H6 H 0.444985 0.409745 0.273428 0.051 Uiso 1 1 calc R . . . .
C48 C -0.0610(4) 0.2198(3) 0.2687(3) 0.0493(11) Uani 1 1 d . . . . .
H48 H -0.125319 0.210673 0.252650 0.059 Uiso 1 1 calc R . . . .
C51 C 0.0862(4) 0.3663(3) 0.1187(2) 0.0434(10) Uani 1 1 d . . . . .
H51 H 0.139731 0.335666 0.103245 0.052 Uiso 1 1 calc R . . . .
C40 C 0.2547(3) 0.3180(2) 0.5378(2) 0.0397(9) Uani 1 1 d . . . . .
H40A H 0.190312 0.325314 0.559370 0.060 Uiso 1 1 calc GR . . . .
H40B H 0.299362 0.299948 0.576388 0.060 Uiso 1 1 calc GR . . . .
H40C H 0.251318 0.279101 0.497871 0.060 Uiso 1 1 calc GR . . . .
C31 C 0.7470(3) 0.4576(3) 0.3422(3) 0.0541(12) Uani 1 1 d . . . . .
C27 C 0.5332(3) 0.5676(3) 0.1050(3) 0.0465(10) Uani 1 1 d . . . . .
C49 C 0.0152(4) 0.1697(3) 0.2461(3) 0.0503(11) Uani 1 1 d . . . . .
H49 H -0.000078 0.127731 0.213730 0.060 Uiso 1 1 calc R . . . .
C7 C 0.5047(4) 0.4464(3) 0.1746(3) 0.0477(10) Uani 1 1 d . . . . .
H7 H 0.440198 0.449380 0.149731 0.057 Uiso 1 1 calc R . . . .
C37 C 0.6300(4) 0.6960(3) 0.2840(3) 0.0503(11) Uani 1 1 d . . . . .
H37A H 0.685091 0.669974 0.260319 0.075 Uiso 1 1 calc GR . . . .
H37B H 0.653629 0.734380 0.320118 0.075 Uiso 1 1 calc GR . . . .
H37C H 0.591412 0.722607 0.245912 0.075 Uiso 1 1 calc GR . . . .
C11 C 0.5693(3) 0.3668(2) 0.3658(3) 0.0474(10) Uani 1 1 d . . . . .
C12 C 0.5707(3) 0.4088(2) 0.4439(3) 0.0451(10) Uani 1 1 d . . . . .
H12 H 0.603845 0.460268 0.437573 0.054 Uiso 1 1 calc R . . . .
C54 C -0.0759(4) 0.4540(3) 0.1676(3) 0.0499(11) Uani 1 1 d . . . . .
H54 H -0.130704 0.482346 0.184319 0.060 Uiso 1 1 calc R . . . .
C53 C -0.0812(4) 0.4092(3) 0.1012(3) 0.0594(14) Uani 1 1 d . . . . .
H53 H -0.139221 0.408644 0.073044 0.071 Uiso 1 1 calc R . . . .
C10 C 0.5932(3) 0.4133(2) 0.2931(3) 0.0464(10) Uani 1 1 d . . . . .
C52 C -0.0008(4) 0.3654(3) 0.0768(3) 0.0544(13) Uani 1 1 d . . . . .
H52 H -0.004893 0.335439 0.032454 0.065 Uiso 1 1 calc R . . . .
C8 C 0.5531(4) 0.3655(3) 0.1628(3) 0.0562(13) Uani 1 1 d . . . . .
H8 H 0.503075 0.324550 0.172326 0.067 Uiso 1 1 calc R . . . .
C9 C 0.6297(4) 0.3603(3) 0.2269(3) 0.0570(13) Uani 1 1 d . . . . .
H9A H 0.693371 0.378939 0.209052 0.068 Uiso 1 1 calc R . . . .
H9B H 0.636758 0.305597 0.243833 0.068 Uiso 1 1 calc R . . . .
C29 C 0.6091(4) 0.6245(3) 0.0775(3) 0.0580(13) Uani 1 1 d . . . . .
H29A H 0.668990 0.617011 0.105734 0.087 Uiso 1 1 calc GR . . . .
H29B H 0.585976 0.678072 0.084385 0.087 Uiso 1 1 calc GR . . . .
H29C H 0.621565 0.615127 0.024547 0.087 Uiso 1 1 calc GR . . . .
C43 C 0.6295(4) 0.3601(3) 0.5014(4) 0.0568(12) Uani 1 1 d . . . . .
H43A H 0.630827 0.387723 0.549191 0.085 Uiso 1 1 calc GR . . . .
H43B H 0.695674 0.353028 0.483303 0.085 Uiso 1 1 calc GR . . . .
H43C H 0.598940 0.308944 0.508063 0.085 Uiso 1 1 calc GR . . . .
C33 C 0.8100(4) 0.5278(3) 0.3604(4) 0.0600(13) Uani 1 1 d . . . . .
H33A H 0.817402 0.560251 0.315835 0.090 Uiso 1 1 calc GR . . . .
H33B H 0.873592 0.509803 0.377034 0.090 Uiso 1 1 calc GR . . . .
H33C H 0.779489 0.558475 0.399938 0.090 Uiso 1 1 calc GR . . . .
C25 C 0.1441(5) 0.6997(3) 0.4367(3) 0.0626(14) Uani 1 1 d . . . . .
H25A H 0.155287 0.737468 0.396607 0.094 Uiso 1 1 calc GR . . . .
H25B H 0.145737 0.726631 0.484745 0.094 Uiso 1 1 calc GR . . . .
H25C H 0.080745 0.675128 0.429837 0.094 Uiso 1 1 calc GR . . . .
C42 C 0.5949(5) 0.3512(4) 0.0830(4) 0.0726(17) Uani 1 1 d . . . . .
H42A H 0.543023 0.356434 0.046197 0.109 Uiso 1 1 calc GR . . . .
H42B H 0.622364 0.298586 0.080200 0.109 Uiso 1 1 calc GR . . . .
H42C H 0.645428 0.389812 0.072578 0.109 Uiso 1 1 calc GR . . . .

loop_
_atom_site_aniso_label
_atom_site_aniso_U_11
_atom_site_aniso_U_22
_atom_site_aniso_U_33
_atom_site_aniso_U_23
_atom_site_aniso_U_13
_atom_site_aniso_U_12
O16 0.0243(12) 0.0302(12) 0.0374(12) -0.0066(10) -0.0023(10) -0.0002(10)
O19 0.0320(13) 0.0364(13) 0.0333(12) -0.0008(11) -0.0022(11) -0.0013(11)
O22 0.0426(16) 0.0291(13) 0.0444(14) -0.0001(11) 0.0035(13) 0.0071(11)
O34 0.0378(15) 0.0296(13) 0.0489(15) 0.0050(11) 0.0013(12) -0.0033(11)
O21 0.0390(15) 0.0397(15) 0.0421(15) -0.0060(12) 0.0053(12) 0.0006(12)
O18 0.0379(15) 0.0422(15) 0.0442(15) -0.0066(12) -0.0020(12) 0.0063(13)
O30 0.0320(14) 0.0345(14) 0.077(2) 0.0093(14) 0.0009(14) 0.0008(12)
O36 0.0506(19) 0.0479(17) 0.0553(19) -0.0027(14) -0.0003(15) -0.0093(15)
O26 0.0397(16) 0.0479(17) 0.0575(17) -0.0017(14) 0.0079(14) -0.0024(14)
O38 0.0503(19) 0.0267(13) 0.079(2) 0.0009(14) 0.0144(17) 0.0011(13)
O24 0.069(2) 0.0341(15) 0.070(2) -0.0036(14) -0.0243(19) 0.0011(15)
O28 0.0432(18) 0.066(2) 0.0512(17) 0.0058(16) -0.0015(14) -0.0019(16)
O32 0.0424(19) 0.0404(17) 0.118(3) 0.027(2) 0.013(2) 0.0106(14)
N44 0.050(2) 0.0289(16) 0.060(2) -0.0076(16) -0.0087(18) 0.0001(14)
C17 0.0273(17) 0.0316(17) 0.0341(16) 0.0015(14) -0.0006(14) 0.0008(14)
C20 0.038(2) 0.0321(18) 0.0333(16) -0.0001(14) 0.0017(16) -0.0076(15)
C4 0.0277(18) 0.0348(18) 0.0375(18) -0.0012(15) 0.0029(14) 0.0015(14)
C1 0.037(2) 0.0278(17) 0.0324(16) -0.0048(14) -0.0022(15) -0.0019(14)
C2 0.0330(18) 0.0290(16) 0.0358(17) -0.0021(13) -0.0013(15) 0.0049(14)
C3 0.0237(16) 0.0337(18) 0.0382(18) -0.0028(15) -0.0025(14) 0.0008(14)
C47 0.0257(18) 0.038(2) 0.048(2) 0.0009(16) -0.0041(16) -0.0060(15)
C35 0.039(2) 0.0299(18) 0.057(3) -0.0004(17) 0.0016(18) 0.0021(16)
C15 0.0357(19) 0.0298(17) 0.0376(18) -0.0011(14) -0.0033(16) -0.0003(15)
C46 0.0320(19) 0.0296(17) 0.0370(17) 0.0011(14) -0.0019(15) -0.0064(15)
C5 0.0343(19) 0.0269(17) 0.0453(19) 0.0039(15) 0.0046(16) -0.0008(15)
C45 0.038(2) 0.0290(18) 0.046(2) -0.0031(16) -0.0017(17) 0.0014(15)
C14 0.039(2) 0.0267(17) 0.042(2) 0.0027(15) -0.0061(16) 0.0016(15)
C50 0.037(2) 0.0375(19) 0.0341(17) 0.0069(15) -0.0043(16) -0.0109(16)
C55 0.039(2) 0.041(2) 0.045(2) 0.0061(17) -0.0051(17) -0.0063(17)
C39 0.044(2) 0.037(2) 0.0396(19) 0.0038(16) -0.0005(17) 0.0039(17)
C23 0.059(3) 0.032(2) 0.045(2) 0.0005(17) -0.002(2) 0.0057(19)
C13 0.039(2) 0.0269(17) 0.052(2) 0.0022(16) -0.0082(18) 0.0005(15)
C41 0.049(2) 0.0354(19) 0.0344(17) -0.0014(15) -0.0068(17) -0.0015(17)
C6 0.032(2) 0.0317(19) 0.063(3) -0.0040(17) 0.0062(18) -0.0007(15)
C48 0.040(2) 0.042(2) 0.065(3) -0.004(2) -0.007(2) -0.0118(18)
C51 0.052(3) 0.041(2) 0.0370(19) 0.0026(16) -0.0012(18) -0.0198(19)
C40 0.046(2) 0.0312(18) 0.0413(19) 0.0039(15) -0.0027(18) -0.0031(16)
C31 0.026(2) 0.045(2) 0.090(4) 0.020(2) 0.003(2) 0.0058(18)
C27 0.038(2) 0.059(3) 0.043(2) 0.0009(19) 0.0020(18) -0.0013(19)
C49 0.052(3) 0.035(2) 0.064(3) -0.0091(19) -0.016(2) -0.0064(19)
C7 0.040(2) 0.044(2) 0.059(3) -0.010(2) 0.010(2) -0.0083(18)
C37 0.042(2) 0.037(2) 0.072(3) 0.008(2) 0.003(2) -0.0047(18)
C11 0.034(2) 0.0302(19) 0.077(3) 0.001(2) 0.002(2) 0.0023(16)
C12 0.037(2) 0.0253(18) 0.073(3) 0.0072(18) -0.005(2) -0.0003(16)
C54 0.040(2) 0.047(2) 0.062(3) 0.015(2) -0.016(2) -0.0071(19)
C53 0.064(3) 0.053(3) 0.062(3) 0.018(2) -0.026(3) -0.026(3)
C10 0.033(2) 0.0298(19) 0.077(3) -0.0001(19) 0.007(2) 0.0010(15)
C52 0.071(3) 0.046(2) 0.046(2) 0.0071(19) -0.015(2) -0.028(3)
C8 0.042(3) 0.044(2) 0.082(3) -0.014(2) 0.015(2) -0.005(2)
C9 0.051(3) 0.039(2) 0.081(3) 0.000(2) 0.022(3) 0.008(2)
C29 0.049(3) 0.064(3) 0.061(3) 0.012(2) 0.006(2) -0.007(2)
C43 0.047(3) 0.042(2) 0.081(4) 0.010(2) -0.012(3) 0.006(2)
C33 0.036(2) 0.049(3) 0.094(4) 0.020(3) -0.008(2) -0.006(2)
C25 0.081(4) 0.037(2) 0.070(3) -0.003(2) -0.005(3) 0.020(2)
C42 0.063(4) 0.072(4) 0.083(4) -0.027(3) 0.013(3) 0.004(3)

loop_
_atom_type_symbol
_atom_type_description
_atom_type_scat_dispersion_real
_atom_type_scat_dispersion_imag
_atom_type_scat_source
C C 0.0181 0.0091 'International Tables Vol C Tables 4.2.6.8 and 6.1.1.4'
H H 0.0000 0.0000 'International Tables Vol C Tables 4.2.6.8 and 6.1.1.4'
N N 0.0311 0.0180 'International Tables Vol C Tables 4.2.6.8 and 6.1.1.4'
O O 0.0492 0.0322 'International Tables Vol C Tables 4.2.6.8 and 6.1.1.4'

loop_
_geom_angle_atom_site_label_1
_geom_angle_atom_site_label_2
_geom_angle_atom_site_label_3
_geom_angle
_geom_angle_site_symmetry_1
_geom_angle_site_symmetry_3
_geom_angle_publ_flag
C17 O16 C1 117.1(3) . . ?
C20 O19 C3 115.8(3) . . ?
C23 O22 C2 115.7(3) . . ?
C35 O34 C5 118.3(3) . . ?
C31 O30 C10 115.2(3) . . ?
C27 O26 C7 117.7(4) . . ?
C49 N44 C45 116.8(4) . . ?
O16 C17 C46 111.9(3) . . ?
O18 C17 O16 124.6(3) . . ?
O18 C17 C46 123.5(3) . . ?
O19 C20 C50 112.0(3) . . ?
O21 C20 O19 122.5(4) . . ?
O21 C20 C50 125.5(4) . . ?
C5 C4 C3 115.0(3) . . ?
C39 C4 C3 121.0(4) . . ?
C39 C4 C5 123.9(4) . . ?
O16 C1 H1 108.8 . . ?
O16 C1 C2 111.1(3) . . ?
O16 C1 C15 107.6(3) . . ?
C2 C1 H1 108.8 . . ?
C2 C1 C15 111.7(3) . . ?
C15 C1 H1 108.8 . . ?
O22 C2 C1 109.9(3) . . ?
O22 C2 H2 107.6 . . ?
O22 C2 C3 109.8(3) . . ?
C1 C2 H2 107.6 . . ?
C3 C2 C1 114.1(3) . . ?
C3 C2 H2 107.6 . . ?
O19 C3 C4 111.5(3) . . ?
O19 C3 C2 108.1(3) . . ?
O19 C3 H3 108.2 . . ?
C4 C3 C2 112.4(3) . . ?
C4 C3 H3 108.2 . . ?
C2 C3 H3 108.2 . . ?
C46 C47 H47 121.0 . . ?
C48 C47 H47 121.0 . . ?
C48 C47 C46 118.1(4) . . ?
O34 C35 C37 110.3(4) . . ?
O36 C35 O34 124.1(4) . . ?
O36 C35 C37 125.6(4) . . ?
C14 C15 C1 110.8(3) . . ?
C14 C15 C41 113.1(3) . . ?
C14 C15 C40 108.6(3) . . ?
C41 C15 C1 105.8(3) . . ?
C41 C15 C40 108.9(3) . . ?
C40 C15 C1 109.7(3) . . ?
C47 C46 C17 118.4(4) . . ?
C47 C46 C45 119.4(4) . . ?
C45 C46 C17 122.1(4) . . ?
O34 C5 C4 109.8(3) . . ?
O34 C5 H5 108.6 . . ?
O34 C5 C6 109.4(3) . . ?
C4 C5 H5 108.6 . . ?
C4 C5 C6 111.7(3) . . ?
C6 C5 H5 108.6 . . ?
N44 C45 C46 122.9(4) . . ?
N44 C45 H45 118.5 . . ?
C46 C45 H45 118.5 . . ?
C15 C14 H14 117.5 . . ?
C13 C14 C15 125.0(4) . . ?
C13 C14 H14 117.5 . . ?
C55 C50 C20 122.6(4) . . ?
C55 C50 C51 119.6(4) . . ?
C51 C50 C20 117.7(4) . . ?
C50 C55 H55 119.9 . . ?
C50 C55 C54 120.3(4) . . ?
C54 C55 H55 119.9 . . ?
C4 C39 H39A 120.0 . . ?
C4 C39 H39B 120.0 . . ?
H39A C39 H39B 120.0 . . ?
O22 C23 C25 110.9(4) . . ?
O24 C23 O22 123.9(4) . . ?
O24 C23 C25 125.2(4) . . ?
C14 C13 H13 115.8 . . ?
C14 C13 C12 128.4(4) . . ?
C12 C13 H13 115.8 . . ?
C15 C41 H41A 109.5 . . ?
C15 C41 H41B 109.5 . . ?
C15 C41 H41C 109.5 . . ?
H41A C41 H41B 109.5 . . ?
H41A C41 H41C 109.5 . . ?
H41B C41 H41C 109.5 . . ?
C5 C6 H6 104.3 . . ?
C5 C6 C10 117.1(4) . . ?
C7 C6 C5 119.5(4) . . ?
C7 C6 H6 104.3 . . ?
C7 C6 C10 105.6(4) . . ?
C10 C6 H6 104.3 . . ?
C47 C48 H48 120.7 . . ?
C47 C48 C49 118.5(4) . . ?
C49 C48 H48 120.7 . . ?
C50 C51 H51 120.0 . . ?
C52 C51 C50 120.0(5) . . ?
C52 C51 H51 120.0 . . ?
C15 C40 H40A 109.5 . . ?
C15 C40 H40B 109.5 . . ?
C15 C40 H40C 109.5 . . ?
H40A C40 H40B 109.5 . . ?
H40A C40 H40C 109.5 . . ?
H40B C40 H40C 109.5 . . ?
O30 C31 C33 112.5(4) . . ?
O32 C31 O30 120.9(5) . . ?
O32 C31 C33 126.6(5) . . ?
O26 C27 C29 112.9(4) . . ?
O28 C27 O26 123.1(4) . . ?
O28 C27 C29 124.0(5) . . ?
N44 C49 C48 124.3(4) . . ?
N44 C49 H49 117.9 . . ?
C48 C49 H49 117.9 . . ?
O26 C7 C6 112.4(4) . . ?
O26 C7 H7 111.7 . . ?
O26 C7 C8 107.2(4) . . ?
C6 C7 H7 111.7 . . ?
C8 C7 C6 101.8(4) . . ?
C8 C7 H7 111.7 . . ?
C35 C37 H37A 109.5 . . ?
C35 C37 H37B 109.5 . . ?
C35 C37 H37C 109.5 . . ?
H37A C37 H37B 109.5 . . ?
H37A C37 H37C 109.5 . . ?
H37B C37 H37C 109.5 . . ?
O38 C11 C12 120.4(5) . . ?
O38 C11 C10 118.8(5) . . ?
C10 C11 C12 120.6(4) . . ?
C13 C12 C11 113.5(4) . . ?
C13 C12 H12 107.9 . . ?
C13 C12 C43 108.8(4) . . ?
C11 C12 H12 107.9 . . ?
C43 C12 C11 110.7(4) . . ?
C43 C12 H12 107.9 . . ?
C55 C54 H54 120.1 . . ?
C55 C54 C53 119.8(5) . . ?
C53 C54 H54 120.1 . . ?
C54 C53 H53 119.7 . . ?
C52 C53 C54 120.5(5) . . ?
C52 C53 H53 119.7 . . ?
O30 C10 C6 107.7(3) . . ?
O30 C10 C11 111.3(4) . . ?
O30 C10 C9 111.8(4) . . ?
C11 C10 C6 108.4(4) . . ?
C11 C10 C9 113.8(4) . . ?
C9 C10 C6 103.2(4) . . ?
C51 C52 H52 120.1 . . ?
C53 C52 C51 119.8(5) . . ?
C53 C52 H52 120.1 . . ?
C7 C8 H8 107.6 . . ?
C7 C8 C9 104.0(4) . . ?
C7 C8 C42 115.1(5) . . ?
C9 C8 H8 107.6 . . ?
C42 C8 H8 107.6 . . ?
C42 C8 C9 114.5(5) . . ?
C10 C9 H9A 110.2 . . ?
C10 C9 H9B 110.2 . . ?
C8 C9 C10 107.7(4) . . ?
C8 C9 H9A 110.2 . . ?
C8 C9 H9B 110.2 . . ?
H9A C9 H9B 108.5 . . ?
C27 C29 H29A 109.5 . . ?
C27 C29 H29B 109.5 . . ?
C27 C29 H29C 109.5 . . ?
H29A C29 H29B 109.5 . . ?
H29A C29 H29C 109.5 . . ?
H29B C29 H29C 109.5 . . ?
C12 C43 H43A 109.5 . . ?
C12 C43 H43B 109.5 . . ?
C12 C43 H43C 109.5 . . ?
H43A C43 H43B 109.5 . . ?
H43A C43 H43C 109.5 . . ?
H43B C43 H43C 109.5 . . ?
C31 C33 H33A 109.5 . . ?
C31 C33 H33B 109.5 . . ?
C31 C33 H33C 109.5 . . ?
H33A C33 H33B 109.5 . . ?
H33A C33 H33C 109.5 . . ?
H33B C33 H33C 109.5 . . ?
C23 C25 H25A 109.5 . . ?
C23 C25 H25B 109.5 . . ?
C23 C25 H25C 109.5 . . ?
H25A C25 H25B 109.5 . . ?
H25A C25 H25C 109.5 . . ?
H25B C25 H25C 109.5 . . ?
C8 C42 H42A 109.5 . . ?
C8 C42 H42B 109.5 . . ?
C8 C42 H42C 109.5 . . ?
H42A C42 H42B 109.5 . . ?
H42A C42 H42C 109.5 . . ?
H42B C42 H42C 109.5 . . ?

loop_
_geom_bond_atom_site_label_1
_geom_bond_atom_site_label_2
_geom_bond_distance
_geom_bond_site_symmetry_2
_geom_bond_publ_flag
O16 C17 1.338(4) . ?
O16 C1 1.453(4) . ?
O19 C20 1.360(5) . ?
O19 C3 1.432(4) . ?
O22 C2 1.441(4) . ?
O22 C23 1.373(5) . ?
O34 C35 1.350(5) . ?
O34 C5 1.443(4) . ?
O21 C20 1.211(5) . ?
O18 C17 1.211(5) . ?
O30 C31 1.364(6) . ?
O30 C10 1.450(5) . ?
O36 C35 1.206(6) . ?
O26 C27 1.360(6) . ?
O26 C7 1.449(5) . ?
O38 C11 1.220(5) . ?
O24 C23 1.201(6) . ?
O28 C27 1.223(6) . ?
O32 C31 1.219(6) . ?
N44 C45 1.343(5) . ?
N44 C49 1.330(6) . ?
C17 C46 1.494(5) . ?
C20 C50 1.473(6) . ?
C4 C3 1.524(5) . ?
C4 C5 1.499(5) . ?
C4 C39 1.336(6) . ?
C1 H1 0.9800 . ?
C1 C2 1.542(5) . ?
C1 C15 1.557(5) . ?
C2 H2 0.9800 . ?
C2 C3 1.527(5) . ?
C3 H3 0.9800 . ?
C47 H47 0.9300 . ?
C47 C46 1.384(5) . ?
C47 C48 1.383(6) . ?
C35 C37 1.495(6) . ?
C15 C14 1.511(6) . ?
C15 C41 1.531(5) . ?
C15 C40 1.536(5) . ?
C46 C45 1.390(6) . ?
C5 H5 0.9800 . ?
C5 C6 1.544(5) . ?
C45 H45 0.9300 . ?
C14 H14 0.9300 . ?
C14 C13 1.328(6) . ?
C50 C55 1.390(6) . ?
C50 C51 1.401(6) . ?
C55 H55 0.9300 . ?
C55 C54 1.390(6) . ?
C39 H39A 0.9300 . ?
C39 H39B 0.9300 . ?
C23 C25 1.487(7) . ?
C13 H13 0.9300 . ?
C13 C12 1.494(6) . ?
C41 H41A 0.9600 . ?
C41 H41B 0.9600 . ?
C41 H41C 0.9600 . ?
C6 H6 0.9800 . ?
C6 C7 1.535(7) . ?
C6 C10 1.564(6) . ?
C48 H48 0.9300 . ?
C48 C49 1.390(7) . ?
C51 H51 0.9300 . ?
C51 C52 1.392(7) . ?
C40 H40A 0.9600 . ?
C40 H40B 0.9600 . ?
C40 H40C 0.9600 . ?
C31 C33 1.489(7) . ?
C27 C29 1.485(7) . ?
C49 H49 0.9300 . ?
C7 H7 0.9800 . ?
C7 C8 1.522(7) . ?
C37 H37A 0.9600 . ?
C37 H37B 0.9600 . ?
C37 H37C 0.9600 . ?
C11 C12 1.544(7) . ?
C11 C10 1.534(7) . ?
C12 H12 0.9800 . ?
C12 C43 1.527(7) . ?
C54 H54 0.9300 . ?
C54 C53 1.391(8) . ?
C53 H53 0.9300 . ?
C53 C52 1.383(9) . ?
C10 C9 1.546(7) . ?
C52 H52 0.9300 . ?
C8 H8 0.9800 . ?
C8 C9 1.537(9) . ?
C8 C42 1.534(8) . ?
C9 H9A 0.9700 . ?
C9 H9B 0.9700 . ?
C29 H29A 0.9600 . ?
C29 H29B 0.9600 . ?
C29 H29C 0.9600 . ?
C43 H43A 0.9600 . ?
C43 H43B 0.9600 . ?
C43 H43C 0.9600 . ?
C33 H33A 0.9600 . ?
C33 H33B 0.9600 . ?
C33 H33C 0.9600 . ?
C25 H25A 0.9600 . ?
C25 H25B 0.9600 . ?
C25 H25C 0.9600 . ?
C42 H42A 0.9600 . ?
C42 H42B 0.9600 . ?
C42 H42C 0.9600 . ?

loop_
_geom_torsion_atom_site_label_1
_geom_torsion_atom_site_label_2
_geom_torsion_atom_site_label_3
_geom_torsion_atom_site_label_4
_geom_torsion
_geom_torsion_site_symmetry_1
_geom_torsion_site_symmetry_2
_geom_torsion_site_symmetry_3
_geom_torsion_site_symmetry_4
_geom_torsion_publ_flag
O16 C17 C46 C47 -178.3(3) . . . . ?
O16 C17 C46 C45 0.2(5) . . . . ?
O16 C1 C2 O22 107.0(3) . . . . ?
O16 C1 C2 C3 -16.9(4) . . . . ?
O16 C1 C15 C14 74.4(4) . . . . ?
O16 C1 C15 C41 -162.7(3) . . . . ?
O16 C1 C15 C40 -45.4(4) . . . . ?
O19 C20 C50 C55 -4.6(5) . . . . ?
O19 C20 C50 C51 172.4(3) . . . . ?
O22 C2 C3 O19 -49.3(4) . . . . ?
O22 C2 C3 C4 74.2(4) . . . . ?
O34 C5 C6 C7 -52.0(5) . . . . ?
O34 C5 C6 C10 77.6(4) . . . . ?
O21 C20 C50 C55 176.8(4) . . . . ?
O21 C20 C50 C51 -6.2(6) . . . . ?
O18 C17 C46 C47 0.1(6) . . . . ?
O18 C17 C46 C45 178.7(4) . . . . ?
O30 C10 C9 C8 -117.2(4) . . . . ?
O26 C7 C8 C9 77.7(5) . . . . ?
O26 C7 C8 C42 -48.3(6) . . . . ?
O38 C11 C12 C13 -68.1(5) . . . . ?
O38 C11 C12 C43 54.6(6) . . . . ?
O38 C11 C10 O30 -157.2(4) . . . . ?
O38 C11 C10 C6 84.6(5) . . . . ?
O38 C11 C10 C9 -29.7(6) . . . . ?
C17 O16 C1 C2 -98.5(4) . . . . ?
C17 O16 C1 C15 138.9(3) . . . . ?
C17 C46 C45 N44 -177.7(4) . . . . ?
C20 O19 C3 C4 88.3(4) . . . . ?
C20 O19 C3 C2 -147.7(3) . . . . ?
C20 C50 C55 C54 175.3(4) . . . . ?
C20 C50 C51 C52 -174.2(4) . . . . ?
C4 C5 C6 C7 69.8(5) . . . . ?
C4 C5 C6 C10 -160.7(4) . . . . ?
C1 O16 C17 O18 3.7(5) . . . . ?
C1 O16 C17 C46 -177.9(3) . . . . ?
C1 C2 C3 O19 74.6(4) . . . . ?
C1 C2 C3 C4 -161.9(3) . . . . ?
C1 C15 C14 C13 110.4(4) . . . . ?
C2 O22 C23 O24 4.5(6) . . . . ?
C2 O22 C23 C25 -176.6(4) . . . . ?
C2 C1 C15 C14 -47.8(4) . . . . ?
C2 C1 C15 C41 75.1(4) . . . . ?
C2 C1 C15 C40 -167.6(3) . . . . ?
C3 O19 C20 O21 -3.0(5) . . . . ?
C3 O19 C20 C50 178.4(3) . . . . ?
C3 C4 C5 O34 -170.5(3) . . . . ?
C3 C4 C5 C6 68.0(4) . . . . ?
C47 C46 C45 N44 0.8(6) . . . . ?
C47 C48 C49 N44 1.3(8) . . . . ?
C35 O34 C5 C4 119.7(4) . . . . ?
C35 O34 C5 C6 -117.4(4) . . . . ?
C15 C1 C2 O22 -132.9(3) . . . . ?
C15 C1 C2 C3 103.3(4) . . . . ?
C15 C14 C13 C12 173.1(4) . . . . ?
C46 C47 C48 C49 0.0(7) . . . . ?
C5 O34 C35 O36 -4.9(6) . . . . ?
C5 O34 C35 C37 173.2(3) . . . . ?
C5 C4 C3 O19 -154.0(3) . . . . ?
C5 C4 C3 C2 84.5(4) . . . . ?
C5 C6 C7 O26 60.3(5) . . . . ?
C5 C6 C7 C8 174.6(4) . . . . ?
C5 C6 C10 O30 -41.0(5) . . . . ?
C5 C6 C10 C11 79.5(4) . . . . ?
C5 C6 C10 C9 -159.4(4) . . . . ?
C45 N44 C49 C48 -1.4(8) . . . . ?
C14 C13 C12 C11 29.4(6) . . . . ?
C14 C13 C12 C43 -94.4(5) . . . . ?
C50 C55 C54 C53 -0.4(6) . . . . ?
C50 C51 C52 C53 -1.9(6) . . . . ?
C55 C50 C51 C52 2.8(6) . . . . ?
C55 C54 C53 C52 1.4(7) . . . . ?
C39 C4 C3 O19 28.4(5) . . . . ?
C39 C4 C3 C2 -93.1(4) . . . . ?
C39 C4 C5 O34 7.0(5) . . . . ?
C39 C4 C5 C6 -114.6(4) . . . . ?
C23 O22 C2 C1 118.7(4) . . . . ?
C23 O22 C2 C3 -115.0(4) . . . . ?
C41 C15 C14 C13 -8.2(6) . . . . ?
C6 C7 C8 C9 -40.5(5) . . . . ?
C6 C7 C8 C42 -166.5(5) . . . . ?
C6 C10 C9 C8 -1.8(5) . . . . ?
C48 C47 C46 C17 177.6(4) . . . . ?
C48 C47 C46 C45 -1.0(6) . . . . ?
C51 C50 C55 C54 -1.7(6) . . . . ?
C40 C15 C14 C13 -129.1(4) . . . . ?
C31 O30 C10 C6 174.8(4) . . . . ?
C31 O30 C10 C11 56.1(5) . . . . ?
C31 O30 C10 C9 -72.5(6) . . . . ?
C27 O26 C7 C6 -110.3(5) . . . . ?
C27 O26 C7 C8 138.7(4) . . . . ?
C49 N44 C45 C46 0.4(7) . . . . ?
C7 O26 C27 O28 -0.2(7) . . . . ?
C7 O26 C27 C29 -179.5(4) . . . . ?
C7 C6 C10 O30 94.8(4) . . . . ?
C7 C6 C10 C11 -144.7(4) . . . . ?
C7 C6 C10 C9 -23.6(4) . . . . ?
C7 C8 C9 C10 26.5(5) . . . . ?
C11 C10 C9 C8 115.6(5) . . . . ?
C12 C11 C10 O30 29.1(5) . . . . ?
C12 C11 C10 C6 -89.1(5) . . . . ?
C12 C11 C10 C9 156.6(4) . . . . ?
C54 C53 C52 C51 -0.2(7) . . . . ?
C10 O30 C31 O32 2.0(8) . . . . ?
C10 O30 C31 C33 -176.6(5) . . . . ?
C10 C6 C7 O26 -74.3(4) . . . . ?
C10 C6 C7 C8 40.1(4) . . . . ?
C10 C11 C12 C13 105.6(4) . . . . ?
C10 C11 C12 C43 -131.7(4) . . . . ?
C42 C8 C9 C10 152.9(5) . . . . ?
